data_9012660
loop_
_publ_author_name
'Organova, N. I.'
'Krivovichev, S. V.'
'Shlyukova, Z. V.'
'Zadov, A. E.'
'Rozhdestvenskaya, I. V.'
'Ivanova, T. I.'

_publ_section_title
;
 Structure of new mineral paratsepinite-Na and its place in the labuntsovite
 group
;
_journal_name_full 'Crystallography Reports'
_journal_page_first 946
_journal_page_last 952
_journal_paper_doi 10.1134/1.1828138
_journal_volume 49
_journal_year 2004
_chemical_compound_source 'Khibiny massif, Mt Khibinpakhchorr, Russia'
_chemical_formula_sum 'Ba0.05 Ca0.4 H6.136 K0.4 Na1.4 Nb1.6 O35.3 Si8 Sr0.8 Ti2.4'
_chemical_name_mineral Paratsepinite-Na
_space_group_IT_number 12
_symmetry_space_group_name_Hall '-C 2y'
_symmetry_space_group_name_H-M 'C 1 2/m 1'
_cell_angle_alpha 90
_cell_angle_beta 117.270
_cell_angle_gamma 90
_cell_formula_units_Z 4
_cell_length_a 14.596
_cell_length_b 14.249
_cell_length_c 15.852
_cell_volume 2930.450
_database_code_amcsd 0012388
_exptl_crystal_density_diffrn 2.720
_cod_original_formula_sum 'K.4 Ba.05 Sr.8 Na1.4 Ca.4 (Ti2.4 Nb1.6) Si8 O35.3 H6.136'
_cod_database_code 9012660

loop_
_space_group_symop_operation_xyz
x,y,z
1/2+x,1/2+y,z
x,-y,z
1/2+x,1/2-y,z
-x,y,-z
1/2-x,1/2+y,-z
-x,-y,-z
1/2-x,1/2-y,-z

loop_
_atom_site_label
_atom_site_fract_x
_atom_site_fract_y
_atom_site_fract_z
_atom_site_occupancy
_atom_site_U_iso_or_equiv
_atom_site_type_symbol
_atom_site_attached_hydrogens
K1 0.50000 0.31940 0.50000 0.20000 0.15400 K 0
BaK1 0.50000 0.31940 0.50000 0.05000 0.15400 Ba 0
K2 0.00000 0.61360 0.00000 0.20000 0.14800 K 0
SrK2 0.00000 0.61360 0.00000 0.20000 0.14800 Sr 0
Na1 0.25110 0.00000 0.25320 0.20000 0.02600 Na 0
Na2 -0.03270 0.87010 -0.05740 0.60000 0.18500 Na 0
Sr1 0.74900 0.50000 0.74850 0.20000 0.01680 Sr 0
CaSr1 0.74900 0.50000 0.74850 0.20000 0.01680 Ca 0
Sr2 0.46670 0.12320 0.43660 0.10000 0.19900 Sr 0
CaSr2 0.46670 0.12320 0.43660 0.10000 0.19900 Ca 0
Ti1 0.24970 0.73996 0.25020 0.60000 0.02710 Ti 0
NbTi1 0.24970 0.73996 0.25020 0.40000 0.02710 Nb 0
Ti2 0.50000 0.25000 0.25030 0.60000 0.02770 Ti 0
NbTi2 0.50000 0.25000 0.25030 0.40000 0.02770 Nb 0
Si1 0.69370 0.38920 0.38230 1.00000 0.01390 Si 0
Si2 0.30510 0.11140 0.11740 1.00000 0.01490 Si 0
Si3 0.69530 0.38860 0.89570 1.00000 0.01360 Si 0
Si4 0.80550 0.38820 0.60430 1.00000 0.01590 Si 0
O1 0.40110 0.26070 0.30150 1.00000 0.02200 O 0
O2 0.67160 0.50000 0.88290 1.00000 0.03000 O 0
O3 0.74200 0.35970 0.65870 1.00000 0.02500 O 0
O4 0.73540 0.36300 0.49320 1.00000 0.02800 O 0
O5 0.82630 0.50000 0.61280 1.00000 0.03300 O 0
O6 0.57450 0.35880 0.32810 1.00000 0.02800 O 0
O7 0.09880 0.74110 0.19830 1.00000 0.01480 O 0
O8 0.58710 0.33400 0.85660 1.00000 0.02800 O 0
O9 0.91360 0.33500 0.64410 1.00000 0.02500 O 0
O10 0.76420 0.36260 0.00740 1.00000 0.03500 O 0
O11 0.76350 0.33570 0.34420 1.00000 0.02000 O 0
O12 0.76000 0.36120 0.83990 1.00000 0.01800 O 0
O13 0.23610 0.16550 0.15590 1.00000 0.02300 O 0
O14 0.42420 0.14040 0.17440 1.00000 0.02500 O 0
O15 0.29130 0.00000 0.12820 1.00000 0.02800 O 0
O16 0.70380 0.50000 0.36840 1.00000 0.03700 O 0
Wat1 0.56100 0.50000 0.66500 1.00000 0.06300 O 2
Wat2 0.93000 0.50000 0.83000 1.00000 0.05100 O 2
Wat3 0.07400 0.00000 0.15100 1.00000 0.14700 O 2
Wat4 0.07160 0.50000 0.65400 0.30000 0.10700 O 2
Sr4 0.07160 0.50000 0.65400 0.20000 0.10700 Sr 0
Wat5 0.40990 0.25870 0.49640 1.00000 0.02000 O 2
Wat6 -0.08890 0.74350 -0.00330 1.00000 0.01940 O 2

loop_
_cod_changelog_entry_id
_cod_changelog_entry_author
_cod_changelog_entry_date
_cod_changelog_entry_text
1
;cod-tools version 3.8.0
Id: cif_guess_AMCSD_atom_types 9581 2023-05-17 12:35:41Z saulius
;
2023-05-18T11:42:07+03:00
;Derived atom types and hydrogen counts
from atom names that follow the AMCSD naming convention
(Wat == water, O-H == hydroxyl).
;

loop_
_cod_related_entry_id
_cod_related_entry_database
_cod_related_entry_code
1 AMCSD 0012388
